data_4102405
loop_
_publ_author_name
'Cao Wang'
'Ming-qiu Tan'
'Chun-mu Feng'
'Zhi-feng Ma'
'Shuai Jiang'
'Zhu-an Xu'
'Guang-han Cao'
'Kazuyuki Matsubayashi'
'Yoshiya Uwatoko'

_publ_section_title
;
 La2Co2Se2O3: A Quasi-Two-Dimensional Mott Insulator with Unusual Cobalt
 Spin State and Possible Orbital Ordering
;
_journal_name_full 'Journal of the American Chemical Society'
_journal_page_first 7069
_journal_page_last 7073
_journal_paper_doi 10.1021/ja1001295
_journal_volume 132
_journal_year 2010
_chemical_formula_sum 'La2 O3'
_space_group_IT_number 194
_symmetry_cell_setting hexagonal
_symmetry_Int_Tables_number 194
_symmetry_space_group_name_Hall '-P 6c 2c'
_symmetry_space_group_name_H-M 'P 63/m m c'
_cell_angle_alpha 90.0
_cell_angle_beta 90.0
_cell_angle_gamma 120.0
_cell_formula_units_Z 2
_cell_length_a 3.957(2)
_cell_length_b 3.95715
_cell_length_c 6.138(1)
_cell_volume 83.24(4)
_diffrn_radiation_monochromator none
_diffrn_radiation_type 'Cu K\\a~1~'
_diffrn_radiation_wavelength 1.54056
_pd_block_id 2010-01-05|PHASE_02|..creator_name..|..instr_name..
_pd_calc_method 'Rietveld Refinement'
_pd_meas_2theta_range_inc 0.020
_pd_meas_2theta_range_max 120.000
_pd_meas_2theta_range_min 10.000
_pd_meas_number_of_points 5501
_pd_meas_scan_method step
_pd_phase_name La2O3
_pd_proc_ls_prof_R_factor 0.034
_pd_proc_ls_prof_wR_expected 0.037
_pd_proc_ls_prof_wR_factor 0.052
_refine_ls_extinction_method none
_refine_ls_goodness_of_fit_all 1.42
_refine_ls_hydrogen_treatment noref
_refine_ls_number_constraints 0
_refine_ls_structure_factor_coef Inet
_cod_data_source_file ja1001295_si_001_1.cif
_cod_data_source_block RIETAN_phase_2
_cod_original_cell_volume 83.24(7)
_cod_database_code 4102405

loop_
_symmetry_equiv_pos_site_id
_symmetry_equiv_pos_as_xyz
1 x,y,z
2 -y,x-y,z
3 -x+y,-x,z
4 -x,-y,z+1/2
5 y,-x+y,z+1/2
6 x-y,x,z+1/2
7 y,x,-z
8 x-y,-y,-z
9 -x,-x+y,-z
10 -y,-x,-z+1/2
11 -x+y,y,-z+1/2
12 x,x-y,-z+1/2
13 -x,-y,-z
14 y,-x+y,-z
15 x-y,x,-z
16 x,y,-z+1/2
17 -y,x-y,-z+1/2
18 -x+y,-x,-z+1/2
19 -y,-x,z
20 -x+y,y,z
21 x,x-y,z
22 y,x,z+1/2
23 x-y,-y,z+1/2
24 -x,-x+y,z+1/2

loop_
_atom_site_label
_atom_site_symmetry_multiplicity
_atom_site_occupancy
_atom_site_fract_x
_atom_site_fract_y
_atom_site_fract_z
_atom_site_thermal_displace_type
_atom_site_B_iso_or_equiv
_atom_site_type_symbol
La1 4 1.0 0.3333 0.6667 0.227(5) Biso 0.2 La3+
O3 2 1.0 0.0 0.0 0.0 Biso 0.7 O2-
O4 4 1.0 0.3333 0.6667 0.49(3) Biso 0.7 O2-
